data_2203767
loop_
_publ_author_name
'Tong, Hong-Bo'
'Wei, Xue-Hong'
'Liu, Dian-Sheng'
'Huang, Su-Ping'

_publ_section_title Bis{\m-<i>N</i>-[(2-(dimethylamino)ethyl]-<i>N</i>'-(trimethylsilyl)benzamidinato}dilithium(I)
_journal_issue 6
_journal_name_full 'Acta Crystallographica Section E'
_journal_page_first m825
_journal_page_last m826
_journal_paper_doi 10.1107/S1600536804011560
_journal_volume 60
_journal_year 2004
_chemical_formula_iupac '[Li2 (C14 H24 N3 Si)2]'
_chemical_formula_moiety 'C28 H48 Li2 N6 Si2'
_chemical_formula_sum 'C28 H48 Li2 N6 Si2'
_chemical_formula_weight 538.78
_chemical_name_common Li[N(SiMe~3~)C(ph)N]C~2~H~4~NMe~2~
_chemical_name_systematic
;
Bis{\m-N-[(2-(dimethylamino)ethyl]-N'-
(trimethylsilyl)benzamidinato}dilithium(I)
;
_space_group_IT_number 15
_symmetry_cell_setting monoclinic
_symmetry_space_group_name_Hall '-C 2yc'
_symmetry_space_group_name_H-M 'C 1 2/c 1'
_atom_sites_solution_hydrogens geom
_atom_sites_solution_primary direct
_atom_sites_solution_secondary difmap
_cell_angle_alpha 90.00
_cell_angle_beta 103.935(2)
_cell_angle_gamma 90.00
_cell_formula_units_Z 4
_cell_length_a 21.104(2)
_cell_length_b 9.1302(10)
_cell_length_c 18.3734(19)
_cell_measurement_reflns_used 9407
_cell_measurement_temperature 293(2)
_cell_measurement_theta_max 27.57
_cell_measurement_theta_min 2.284
_cell_volume 3436.1(6)
_computing_cell_refinement 'SAINT (Siemens, 1996)'
_computing_data_collection 'SMART (Siemens, 1996)'
_computing_data_reduction SAINT
_computing_molecular_graphics 'ORTEP-3  (Farrugia, 1997)'
_computing_publication_material SHELXL97
_computing_structure_refinement 'SHELXL97  (Sheldrick, 1997)'
_computing_structure_solution 'SHELXS97  (Sheldrick, 1990)'
_diffrn_ambient_temperature 293(2)
_diffrn_detector_area_resol_mean 0
_diffrn_measured_fraction_theta_full 0.995
_diffrn_measured_fraction_theta_max 0.995
_diffrn_measurement_device_type 'Siemens SMART CCD area-detector'
_diffrn_measurement_method \w
_diffrn_radiation_monochromator graphite
_diffrn_radiation_source 'fine-focus sealed tube'
_diffrn_radiation_type MoK\a
_diffrn_radiation_wavelength 0.71073
_diffrn_reflns_av_R_equivalents 0.0285
_diffrn_reflns_av_sigmaI/netI 0.0304
_diffrn_reflns_limit_h_max 16
_diffrn_reflns_limit_h_min -24
_diffrn_reflns_limit_k_max 10
_diffrn_reflns_limit_k_min -10
_diffrn_reflns_limit_l_max 21
_diffrn_reflns_limit_l_min -17
_diffrn_reflns_number 6849
_diffrn_reflns_theta_full 25.01
_diffrn_reflns_theta_max 25.01
_diffrn_reflns_theta_min 1.99
_diffrn_standards_decay_% 2.28
_diffrn_standards_interval_count 0
_diffrn_standards_interval_time 0
_diffrn_standards_number 0
_exptl_absorpt_coefficient_mu 0.127
_exptl_absorpt_correction_T_max 0.9628
_exptl_absorpt_correction_T_min 0.9508
_exptl_absorpt_correction_type multi-scan
_exptl_absorpt_process_details '(SADABS; Sheldrick, 1996)'
_exptl_crystal_colour colorless
_exptl_crystal_density_diffrn 1.042
_exptl_crystal_density_method 'not measured'
_exptl_crystal_description block
_exptl_crystal_F_000 1168
_exptl_crystal_size_max 0.40
_exptl_crystal_size_mid 0.40
_exptl_crystal_size_min 0.30
_refine_diff_density_max 0.420
_refine_diff_density_min -0.254
_refine_ls_extinction_method none
_refine_ls_goodness_of_fit_ref 1.055
_refine_ls_hydrogen_treatment constr
_refine_ls_matrix_type full
_refine_ls_number_parameters 186
_refine_ls_number_reflns 3016
_refine_ls_number_restraints 3
_refine_ls_restrained_S_all 2.224
_refine_ls_R_factor_all 0.0800
_refine_ls_R_factor_gt 0.0684
_refine_ls_shift/su_max 0.000
_refine_ls_shift/su_mean 0.000
_refine_ls_structure_factor_coef Fsqd
_refine_ls_weighting_details 'calc w = 1/[\s^2^(Fo^2^)+(0.0886P)^2^+4.4198P] where P = (Fo^2^+2Fc^2^)/3'
_refine_ls_weighting_scheme calc
_refine_ls_wR_factor_gt 0.1679
_refine_ls_wR_factor_ref 0.1765
_reflns_number_gt 2510
_reflns_number_total 3016
_reflns_threshold_expression I>2\s(I)
_cod_data_source_file hg6039.cif
_cod_data_source_block I
_cod_depositor_comments
;
The following automatic conversions were performed:
'_symmetry_cell_setting' value 'Monoclinic' changed to 'monoclinic'
according to '/home/saulius/struct/CIF-dictionaries/cif_core.dic'
dictionary named 'cif_core.dic' version 2.4.1 from 2010-06-29.

Automatic conversion script
Id: cif_fix_enum 1527 2010-12-29 10:47:43Z saulius 

The following automatic conversions were performed:

'_symmetry_cell_setting' value 'Monoclinic' changed to 'monoclinic'
according to /home/saulius/struct/CIF-dictionaries/cif_core.dic
dictionary named 'cif_core.dic' version 2.4.1 from 2010-06-29.

Automatic conversion script
Id: cif_fix_values 1715 2011-07-08 13:25:40Z adriana 
;
_cod_original_sg_symbol_H-M 'C 2/c'
_cod_database_code 2203767
_cod_database_fobs_code 2203767

loop_
_symmetry_equiv_pos_as_xyz
'x, y, z'
'-x, y, -z+1/2'
'x+1/2, y+1/2, z'
'-x+1/2, y+1/2, -z+1/2'
'-x, -y, -z'
'x, -y, z-1/2'
'-x+1/2, -y+1/2, -z'
'x+1/2, -y+1/2, z-1/2'

loop_
_atom_site_label
_atom_site_fract_x
_atom_site_fract_y
_atom_site_fract_z
_atom_site_U_iso_or_equiv
_atom_site_adp_type
_atom_site_calc_flag
_atom_site_refinement_flags
_atom_site_occupancy
_atom_site_type_symbol
C1 0.5317(4) 0.1930(8) 0.0480(3) 0.0601(17) Uani d . 1 C
H1A 0.4926 0.1356 0.0416 0.090 Uiso calc R 1 H
H1B 0.5685 0.1291 0.0518 0.090 Uiso calc R 1 H
H1C 0.5281 0.2568 0.0057 0.090 Uiso calc R 1 H
C2 0.6012(3) 0.3647(9) 0.1267(5) 0.073(2) Uani d . 1 C
H2A 0.5982 0.4301 0.0851 0.110 Uiso calc R 1 H
H2B 0.6373 0.2991 0.1296 0.110 Uiso calc R 1 H
H2C 0.6079 0.4203 0.1723 0.110 Uiso calc R 1 H
C3 0.4856(3) 0.3774(7) 0.1140(3) 0.0448(14) Uani d . 1 C
C4 0.4238(3) 0.2937(7) 0.1139(3) 0.0446(14) Uani d . 1 C
H4A 0.3895 0.3614 0.1184 0.054 Uiso calc R 1 H
H4B 0.4095 0.2407 0.0671 0.054 Uiso calc R 1 H
C5 0.3951(2) 0.0829(6) 0.1779(3) 0.0332(11) Uani d . 1 C
C6 0.3392(2) 0.0532(6) 0.1108(3) 0.0327(11) Uani d . 1 C
C7 0.3463(3) -0.0489(7) 0.0579(3) 0.0459(14) Uani d . 1 C
H7 0.3860 -0.0970 0.0631 0.055 Uiso calc R 1 H
C8 0.2953(3) -0.0804(7) -0.0026(3) 0.0567(17) Uani d . 1 C
H8 0.3006 -0.1495 -0.0378 0.068 Uiso calc R 1 H
C9 0.2370(3) -0.0104(7) -0.0109(3) 0.0554(17) Uani d . 1 C
H9 0.2026 -0.0323 -0.0516 0.066 Uiso calc R 1 H
C10 0.2290(3) 0.0915(7) 0.0403(3) 0.0508(15) Uani d . 1 C
H10 0.1896 0.1410 0.0341 0.061 Uiso calc R 1 H
C11 0.2809(3) 0.1213(7) 0.1026(3) 0.0434(13) Uani d D 1 C
H11 0.2751 0.1884 0.1385 0.052 Uiso calc R 1 H
C12 0.3943(6) -0.3165(9) 0.2063(5) 0.116(4) Uani d D 1 C
H12A 0.3819 -0.3013 0.1531 0.174 Uiso calc R 1 H
H12B 0.3742 -0.4044 0.2187 0.174 Uiso calc R 1 H
H12C 0.4409 -0.3257 0.2223 0.174 Uiso calc R 1 H
C13 0.2767(4) -0.1574(13) 0.2284(7) 0.139(5) Uani d D 1 C
H13A 0.2604 -0.0818 0.2555 0.208 Uiso calc R 1 H
H13B 0.2610 -0.2508 0.2405 0.208 Uiso calc R 1 H
H13C 0.2618 -0.1399 0.1755 0.208 Uiso calc R 1 H
C14 0.3955(4) -0.1924(8) 0.3574(4) 0.074(2) Uani d . 1 C
H14A 0.4423 -0.1975 0.3709 0.111 Uiso calc R 1 H
H14B 0.3777 -0.2837 0.3693 0.111 Uiso calc R 1 H
H14C 0.3812 -0.1147 0.3848 0.111 Uiso calc R 1 H
H3A 0.478(3) 0.444(7) 0.069(4) 0.053(16) Uiso d . 1 H
H3B 0.496(3) 0.440(7) 0.159(3) 0.056(18) Uiso d . 1 H
Li 0.4644(4) 0.1520(10) 0.2938(5) 0.040(2) Uani d . 1 Li
N1 0.5407(2) 0.2802(5) 0.1162(2) 0.0395(11) Uani d . 1 N
N2 0.4363(2) 0.1909(5) 0.1767(2) 0.0365(11) Uani d . 1 N
N3 0.4033(2) 0.0009(5) 0.2386(2) 0.0399(11) Uani d . 1 N
Si1 0.36690(9) -0.1565(2) 0.25509(9) 0.0545(7) Uani d D 1 Si

loop_
_atom_site_aniso_label
_atom_site_aniso_U_11
_atom_site_aniso_U_22
_atom_site_aniso_U_33
_atom_site_aniso_U_12
_atom_site_aniso_U_13
_atom_site_aniso_U_23
C1 0.076(4) 0.069(4) 0.037(3) 0.000(4) 0.015(3) -0.006(3)
C2 0.048(4) 0.086(6) 0.089(5) -0.018(4) 0.022(4) -0.015(4)
C3 0.049(3) 0.041(3) 0.042(3) -0.001(3) 0.007(3) 0.007(3)
C4 0.037(3) 0.051(3) 0.042(3) 0.002(2) 0.001(2) 0.012(3)
C5 0.031(3) 0.041(3) 0.026(2) 0.002(2) 0.0044(19) 0.000(2)
C6 0.031(3) 0.039(3) 0.027(2) -0.005(2) 0.0049(19) 0.002(2)
C7 0.041(3) 0.056(4) 0.038(3) 0.005(3) 0.005(2) -0.006(3)
C8 0.071(4) 0.058(4) 0.035(3) -0.005(3) 0.000(3) -0.013(3)
C9 0.048(4) 0.066(4) 0.040(3) -0.014(3) -0.012(3) 0.003(3)
C10 0.035(3) 0.065(4) 0.046(3) 0.004(3) -0.003(2) 0.009(3)
C11 0.039(3) 0.054(4) 0.036(3) 0.002(3) 0.006(2) -0.002(2)
C12 0.226(13) 0.054(5) 0.064(5) -0.015(6) 0.027(6) -0.004(4)
C13 0.062(5) 0.176(11) 0.162(10) -0.045(6) -0.006(6) 0.105(9)
C14 0.116(6) 0.060(4) 0.042(3) -0.016(4) 0.009(4) 0.012(3)
Li 0.038(5) 0.049(5) 0.031(4) -0.006(4) 0.002(3) -0.003(4)
N1 0.038(2) 0.044(3) 0.036(2) -0.007(2) 0.0078(18) -0.0036(19)
N2 0.032(2) 0.046(3) 0.028(2) -0.0029(19) 0.0003(17) 0.0073(18)
N3 0.041(2) 0.047(3) 0.028(2) -0.007(2) 0.0011(17) 0.0024(19)
Si1 0.0613(12) 0.0534(12) 0.0404(10) -0.0183(8) -0.0042(8) 0.0134(7)

loop_
_atom_type_symbol
_atom_type_description
_atom_type_scat_dispersion_real
_atom_type_scat_dispersion_imag
_atom_type_scat_source
C C 0.0033 0.0016 'International Tables Vol C Tables 4.2.6.8 and 6.1.1.4'
H H 0.0000 0.0000 'International Tables Vol C Tables 4.2.6.8 and 6.1.1.4'
Li Li -0.0003 0.0001 'International Tables Vol C Tables 4.2.6.8 and 6.1.1.4'
N N 0.0061 0.0033 'International Tables Vol C Tables 4.2.6.8 and 6.1.1.4'
Si Si 0.0817 0.0704 'International Tables Vol C Tables 4.2.6.8 and 6.1.1.4'

loop_
_geom_angle_atom_site_label_1
_geom_angle_atom_site_label_2
_geom_angle_atom_site_label_3
_geom_angle_site_symmetry_1
_geom_angle_site_symmetry_3
_geom_angle
_geom_angle_publ_flag
N1 C1 H1A . . 109.5 ?
N1 C1 H1B . . 109.5 ?
H1A C1 H1B . . 109.5 ?
N1 C1 H1C . . 109.5 ?
H1A C1 H1C . . 109.5 ?
H1B C1 H1C . . 109.5 ?
N1 C2 H2A . . 109.5 ?
N1 C2 H2B . . 109.5 ?
H2A C2 H2B . . 109.5 ?
N1 C2 H2C . . 109.5 ?
H2A C2 H2C . . 109.5 ?
H2B C2 H2C . . 109.5 ?
N1 C3 C4 . . 112.0(5) ?
N1 C3 Li . 2_655 48.1(3) ?
C4 C3 Li . 2_655 79.8(4) ?
N1 C3 H3A . . 111(3) ?
C4 C3 H3A . . 110(3) ?
Li C3 H3A 2_655 . 158(3) ?
N1 C3 H3B . . 108(4) ?
C4 C3 H3B . . 108(3) ?
Li C3 H3B 2_655 . 87(4) ?
H3A C3 H3B . . 107(5) ?
N2 C4 C3 . . 109.4(4) ?
N2 C4 H4A . . 109.8 ?
C3 C4 H4A . . 109.8 ?
N2 C4 H4B . . 109.8 ?
C3 C4 H4B . . 109.8 ?
H4A C4 H4B . . 108.2 ?
N2 C5 N3 . . 119.1(4) ?
N2 C5 C6 . . 120.6(4) ?
N3 C5 C6 . . 120.4(5) ?
C11 C6 C7 . . 118.7(5) ?
C11 C6 C5 . . 121.2(5) ?
C7 C6 C5 . . 120.0(4) ?
C8 C7 C6 . . 120.8(5) ?
C8 C7 H7 . . 119.6 ?
C6 C7 H7 . . 119.6 ?
C9 C8 C7 . . 120.1(6) ?
C9 C8 H8 . . 119.9 ?
C7 C8 H8 . . 119.9 ?
C8 C9 C10 . . 120.2(5) ?
C8 C9 H9 . . 119.9 ?
C10 C9 H9 . . 119.9 ?
C9 C10 C11 . . 119.5(5) ?
C9 C10 H10 . . 120.3 ?
C11 C10 H10 . . 120.3 ?
C6 C11 C10 . . 120.7(5) ?
C6 C11 H11 . . 119.6 ?
C10 C11 H11 . . 119.6 ?
Si1 C12 H12A . . 109.5 ?
Si1 C12 H12B . . 109.5 ?
H12A C12 H12B . . 109.5 ?
Si1 C12 H12C . . 109.5 ?
H12A C12 H12C . . 109.5 ?
H12B C12 H12C . . 109.5 ?
Si1 C13 H13A . . 109.5 ?
Si1 C13 H13B . . 109.5 ?
H13A C13 H13B . . 109.5 ?
Si1 C13 H13C . . 109.5 ?
H13A C13 H13C . . 109.5 ?
H13B C13 H13C . . 109.5 ?
Si1 C14 H14A . . 109.5 ?
Si1 C14 H14B . . 109.5 ?
H14A C14 H14B . . 109.5 ?
Si1 C14 H14C . . 109.5 ?
H14A C14 H14C . . 109.5 ?
H14B C14 H14C . . 109.5 ?
N3 Li N1 . 2_655 130.8(5) ?
N3 Li N2 . 2_655 138.1(5) ?
N1 Li N2 2_655 2_655 86.4(4) ?
N3 Li N2 . . 67.0(3) ?
N1 Li N2 2_655 . 131.8(5) ?
N2 Li N2 2_655 . 104.8(4) ?
N3 Li Li . 2_655 95.1(4) ?
N1 Li Li 2_655 2_655 133.6(4) ?
N2 Li Li 2_655 2_655 55.2(3) ?
N2 Li Li . 2_655 53.1(3) ?
N3 Li C3 . 2_655 161.9(5) ?
N1 Li C3 2_655 2_655 31.9(2) ?
N2 Li C3 2_655 2_655 59.2(3) ?
N2 Li C3 . 2_655 118.6(4) ?
Li Li C3 2_655 2_655 101.7(4) ?
C3 N1 C1 . . 111.8(5) ?
C3 N1 C2 . . 110.4(5) ?
C1 N1 C2 . . 109.3(5) ?
C3 N1 Li . 2_655 99.9(4) ?
C1 N1 Li . 2_655 111.1(5) ?
C2 N1 Li . 2_655 114.1(5) ?
C5 N2 C4 . . 120.0(4) y
C5 N2 Li . 2_655 119.9(4) ?
C4 N2 Li . 2_655 107.2(4) ?
C5 N2 Li . . 83.2(4) y
C4 N2 Li . . 149.6(4) y
Li N2 Li 2_655 . 71.7(4) ?
C5 N3 Si1 . . 131.4(4) y
C5 N3 Li . . 88.5(4) y
Si1 N3 Li . . 139.8(3) y
N3 Si1 C13 . . 116.1(4) ?
N3 Si1 C14 . . 106.3(3) ?
C13 Si1 C14 . . 109.3(5) ?
N3 Si1 C12 . . 111.7(4) ?
C13 Si1 C12 . . 106.7(6) ?
C14 Si1 C12 . . 106.4(4) ?

loop_
_geom_bond_atom_site_label_1
_geom_bond_atom_site_label_2
_geom_bond_site_symmetry_2
_geom_bond_distance
_geom_bond_publ_flag
C1 N1 . 1.458(7) ?
C1 H1A . 0.9600 ?
C1 H1B . 0.9600 ?
C1 H1C . 0.9600 ?
C2 N1 . 1.465(8) ?
C2 H2A . 0.9600 ?
C2 H2B . 0.9600 ?
C2 H2C . 0.9600 ?
C3 N1 . 1.456(7) ?
C3 C4 . 1.510(8) ?
C3 Li 2_655 2.711(10) ?
C3 H3A . 1.01(6) ?
C3 H3B . 0.99(6) ?
C4 N2 . 1.460(6) ?
C4 H4A . 0.9700 ?
C4 H4B . 0.9700 ?
C5 N2 . 1.318(6) ?
C5 N3 . 1.319(6) ?
C5 C6 . 1.511(6) ?
C6 C11 . 1.355(7) ?
C6 C7 . 1.382(7) ?
C7 C8 . 1.379(8) ?
C7 H7 . 0.9300 ?
C8 C9 . 1.360(9) ?
C8 H8 . 0.9300 ?
C9 C10 . 1.362(9) ?
C9 H9 . 0.9300 ?
C10 C11 . 1.407(7) ?
C10 H10 . 0.9300 ?
C11 H11 . 0.9300 ?
C12 Si1 . 1.877(9) ?
C12 H12A . 0.9600 ?
C12 H12B . 0.9600 ?
C12 H12C . 0.9600 ?
C13 Si1 . 1.848(8) ?
C13 H13A . 0.9600 ?
C13 H13B . 0.9600 ?
C13 H13C . 0.9600 ?
C14 Si1 . 1.860(6) ?
C14 H14A . 0.9600 ?
C14 H14B . 0.9600 ?
C14 H14C . 0.9600 ?
Li N3 . 1.992(10) y
Li N1 2_655 2.050(10) y
Li N2 2_655 2.064(10) y
Li N2 . 2.120(9) y
Li Li 2_655 2.451(18) ?
Li C3 2_655 2.711(10) ?
N1 Li 2_655 2.050(10) ?
N2 Li 2_655 2.064(10) ?
N3 Si1 . 1.691(5) ?

loop_
_geom_torsion_atom_site_label_1
_geom_torsion_atom_site_label_2
_geom_torsion_atom_site_label_3
_geom_torsion_atom_site_label_4
_geom_torsion_site_symmetry_1
_geom_torsion_site_symmetry_4
_geom_torsion
N1 C3 C4 N2 . . 52.8(6)
Li C3 C4 N2 2_655 . 16.4(4)
N2 C5 C6 C11 . . -88.2(6)
N3 C5 C6 C11 . . 91.8(6)
N2 C5 C6 C7 . . 94.2(6)
N3 C5 C6 C7 . . -85.8(6)
C11 C6 C7 C8 . . 0.5(9)
C5 C6 C7 C8 . . 178.2(5)
C6 C7 C8 C9 . . 0.1(10)
C7 C8 C9 C10 . . 0.3(10)
C8 C9 C10 C11 . . -1.5(9)
C7 C6 C11 C10 . . -1.7(8)
C5 C6 C11 C10 . . -179.3(5)
C9 C10 C11 C6 . . 2.2(9)
C4 C3 N1 C1 . . 65.9(6)
Li C3 N1 C1 2_655 . 117.6(5)
C4 C3 N1 C2 . . -172.2(5)
Li C3 N1 C2 2_655 . -120.5(6)
C4 C3 N1 Li . 2_655 -51.7(5)
N3 C5 N2 C4 . . -172.7(5)
C6 C5 N2 C4 . . 7.3(7)
N3 C5 N2 Li . 2_655 50.7(7)
C6 C5 N2 Li . 2_655 -129.3(5)
N3 C5 N2 Li . . -13.7(5)
C6 C5 N2 Li . . 166.3(5)
C3 C4 N2 C5 . . -163.8(5)
C3 C4 N2 Li . 2_655 -22.4(6)
C3 C4 N2 Li . . 60.7(10)
N3 Li N2 C5 . . 8.5(3)
N1 Li N2 C5 2_655 . -116.4(6)
N2 Li N2 C5 2_655 . 145.0(4)
Li Li N2 C5 2_655 . 124.6(4)
C3 Li N2 C5 2_655 . -152.3(5)
N3 Li N2 C4 . . 150.8(7)
N1 Li N2 C4 2_655 . 25.9(12)
N2 Li N2 C4 2_655 . -72.7(9)
Li Li N2 C4 2_655 . -93.1(8)
C3 Li N2 C4 2_655 . -10.0(10)
N3 Li N2 Li . 2_655 -116.1(2)
N1 Li N2 Li 2_655 2_655 119.0(6)
N2 Li N2 Li 2_655 2_655 20.4(6)
C3 Li N2 Li 2_655 2_655 83.1(5)
N2 C5 N3 Si1 . . -170.8(4)
C6 C5 N3 Si1 . . 9.2(8)
N2 C5 N3 Li . . 14.5(5)
C6 C5 N3 Li . . -165.5(5)
N1 Li N3 C5 2_655 . 117.7(6)
N2 Li N3 C5 2_655 . -95.3(7)
N2 Li N3 C5 . . -8.5(3)
Li Li N3 C5 2_655 . -54.6(4)
C3 Li N3 C5 2_655 . 103.6(15)
N1 Li N3 Si1 2_655 . -56.1(9)
N2 Li N3 Si1 2_655 . 90.9(8)
N2 Li N3 Si1 . . 177.6(5)
Li Li N3 Si1 2_655 . 131.5(5)
C3 Li N3 Si1 2_655 . -70.3(17)
C5 N3 Si1 C13 . . -50.5(7)
Li N3 Si1 C13 . . 121.4(7)
C5 N3 Si1 C14 . . -172.2(5)
Li N3 Si1 C14 . . -0.3(7)
C5 N3 Si1 C12 . . 72.2(6)
Li N3 Si1 C12 . . -116.0(6)
